data_1551797
loop_
_publ_author_name
'BANERT, Klaus'
'SCHUMANN, Patrick'
'R\"UFFER, Tobias'
'LANG, Heinrich'

_publ_section_title
;
 Synthesis and Crystal Structure of
 10,20-Dimethyl-15-oxa-1,3,6,8,9,21-hexaazapentacyclo[15.3.1.16,9.13,21.08,13]tricosa-11,18-diene-2,7,14,22,23-pentaone
;
_journal_name_full 'X-ray Structure Analysis Online'
_journal_page_first 9
_journal_paper_doi 10.2116/xraystruct.25.9
_journal_volume 25
_journal_year 2009
_chemical_formula_sum 'C20 H23 N7 O6'
_chemical_formula_weight 457.45
_space_group_IT_number 14
_space_group_name_Hall '-P 2yab'
_space_group_name_H-M_alt 'P 1 21/a 1'
_symmetry_cell_setting monoclinic
_symmetry_space_group_name_Hall '-P 2yab'
_symmetry_space_group_name_H-M 'P 1 21/a 1'
_atom_sites_solution_hydrogens geom
_atom_sites_solution_primary direct
_atom_sites_solution_secondary difmap
_audit_creation_method SHELXL-97
_cell_angle_alpha 90.00
_cell_angle_beta 107.83(2)
_cell_angle_gamma 90.00
_cell_formula_units_Z 4
_cell_length_a 10.105(2)
_cell_length_b 20.061(3)
_cell_length_c 11.213(3)
_cell_measurement_reflns_used 2981
_cell_measurement_temperature 125
_cell_measurement_theta_max 60.23
_cell_measurement_theta_min 4.63
_cell_volume 2163.9(8)
_computing_cell_refinement
;
CrysAlis RED, Oxford Diffraction Ltd.,
Version 1.171.30.5 (release 12-06-2006 CrysAlis171 .NET)
(compiled Jun 12 2006,17:01:16)
;
_computing_data_collection
;
CrysAlis CCD, Oxford Diffraction Ltd.,
Version 1.171.30.5 (release 12-06-2006 CrysAlis171 .NET)
(compiled Jun 12 2006,17:01:16)
;
_computing_data_reduction
;
CrysAlis RED, Oxford Diffraction Ltd.,
Version 1.171.30.5 (release 12-06-2006 CrysAlis171 .NET)
(compiled Jun 12 2006,17:01:16)
;
_computing_structure_refinement 'SHELXL-97 (Sheldrick, 1997)'
_computing_structure_solution 'SHELXS-97 (Sheldrick, 1997)'
_diffrn_ambient_temperature 125
_diffrn_measured_fraction_theta_full 0.995
_diffrn_measured_fraction_theta_max 0.995
_diffrn_measurement_device_type 'Oxford Gemini S'
_diffrn_radiation_monochromator graphite
_diffrn_radiation_source 'fine-focus sealed tube'
_diffrn_radiation_type CuK\a
_diffrn_radiation_wavelength 1.54184
_diffrn_reflns_av_R_equivalents 0.0121
_diffrn_reflns_av_sigmaI/netI 0.0072
_diffrn_reflns_limit_h_max 11
_diffrn_reflns_limit_h_min -11
_diffrn_reflns_limit_k_max 22
_diffrn_reflns_limit_k_min -21
_diffrn_reflns_limit_l_max 12
_diffrn_reflns_limit_l_min -12
_diffrn_reflns_number 16576
_diffrn_reflns_theta_full 60.46
_diffrn_reflns_theta_max 60.46
_diffrn_reflns_theta_min 4.41
_exptl_absorpt_coefficient_mu 0.896
_exptl_absorpt_correction_T_max 1.00000
_exptl_absorpt_correction_T_min 0.92102
_exptl_absorpt_correction_type multi-scan
_exptl_absorpt_process_details
;
CrysAlis RED, Oxford Diffraction Ltd.,
Version 1.171.30.5 (release 12-06-2006 CrysAlis171 .NET)
(compiled Jun 12 2006,17:01:16)
Empirical absorption correction using spherical harmonics,
 implemented in SCALE3 ABSPACK scaling algorithm.
;
_exptl_crystal_colour colorless
_exptl_crystal_density_diffrn 1.404
_exptl_crystal_density_method 'not measured'
_exptl_crystal_description block
_exptl_crystal_F_000 960
_exptl_crystal_size_max 0.3
_exptl_crystal_size_mid 0.3
_exptl_crystal_size_min 0.2
_refine_diff_density_max 0.161
_refine_diff_density_min -0.238
_refine_diff_density_rms 0.042
_refine_ls_extinction_method none
_refine_ls_goodness_of_fit_ref 1.067
_refine_ls_hydrogen_treatment mixed
_refine_ls_matrix_type full
_refine_ls_number_parameters 301
_refine_ls_number_reflns 3244
_refine_ls_number_restraints 0
_refine_ls_restrained_S_all 1.067
_refine_ls_R_factor_all 0.0327
_refine_ls_R_factor_gt 0.0310
_refine_ls_shift/su_max 0.001
_refine_ls_shift/su_mean 0.000
_refine_ls_structure_factor_coef Fsqd
_refine_ls_weighting_details 'calc w=1/[\s^2^(Fo^2^)+(0.0446P)^2^+0.7576P] where P=(Fo^2^+2Fc^2^)/3'
_refine_ls_weighting_scheme calc
_refine_ls_wR_factor_gt 0.0780
_refine_ls_wR_factor_ref 0.0791
_reflns_number_gt 3012
_reflns_number_total 3244
_reflns_threshold_expression >2sigma(I)
_cod_data_source_file 25_9_1.cif
_cod_data_source_block ban10
_cod_original_cell_volume 2163.8(8)
_cod_original_sg_symbol_H-M P2(1)/a
_cod_database_code 1551797

loop_
_symmetry_equiv_pos_as_xyz
'x, y, z'
'-x+1/2, y+1/2, -z'
'-x, -y, -z'
'x-1/2, -y-1/2, z'

loop_
_atom_site_label
_atom_site_type_symbol
_atom_site_fract_x
_atom_site_fract_y
_atom_site_fract_z
_atom_site_U_iso_or_equiv
_atom_site_adp_type
_atom_site_occupancy
_atom_site_symmetry_multiplicity
_atom_site_calc_flag
_atom_site_refinement_flags
O3 O 0.38172(9) 0.21130(4) 0.47289(8) 0.0213(2) Uani 1 1 d .
O4 O 0.28516(9) 0.31160(5) 0.41069(9) 0.0249(2) Uani 1 1 d .
O1 O 0.50721(9) 0.07953(5) 0.59882(8) 0.0223(2) Uani 1 1 d .
O6 O 0.41539(11) 0.07386(5) 0.84862(9) 0.0306(2) Uani 1 1 d .
O5 O 0.09463(9) 0.17008(5) 0.51028(9) 0.0288(2) Uani 1 1 d .
O2 O 0.13087(10) -0.02059(5) 0.31785(9) 0.0278(2) Uani 1 1 d .
N2 N 0.41863(11) 0.08015(5) 0.38248(10) 0.0190(2) Uani 1 1 d .
N4 N 0.23558(11) 0.10447(5) 0.67191(10) 0.0226(3) Uani 1 1 d .
N1 N 0.30256(11) 0.02489(5) 0.48551(10) 0.0201(2) Uani 1 1 d .
N5 N 0.27755(11) 0.21125(5) 0.67237(10) 0.0217(3) Uani 1 1 d .
N3 N 0.29546(11) 0.05557(5) 0.29352(10) 0.0205(3) Uani 1 1 d .
C11 C 0.29613(14) 0.27412(7) 0.61611(12) 0.0225(3) Uani 1 1 d .
H11 H 0.2092 0.2990 0.6022 0.027 Uiso 1 1 calc R
N6 N 0.39368(11) 0.17985(6) 0.75956(10) 0.0230(3) Uani 1 1 d .
C6 C 0.42096(14) 0.07926(7) 0.14523(13) 0.0252(3) Uani 1 1 d .
H6 H 0.4347 0.0742 0.0674 0.030 Uiso 1 1 calc R
C18 C 0.17214(15) 0.03936(7) 0.63625(14) 0.0269(3) Uani 1 1 d .
H18A H 0.0839 0.0448 0.5711 0.032 Uiso 1 1 calc R
H18B H 0.1541 0.0188 0.7080 0.032 Uiso 1 1 calc R
C8 C 0.47911(13) 0.13969(6) 0.34723(12) 0.0203(3) Uani 1 1 d .
H8 H 0.5733 0.1453 0.4050 0.024 Uiso 1 1 calc R
C9 C 0.39698(14) 0.20303(7) 0.34867(12) 0.0227(3) Uani 1 1 d .
H9A H 0.4453 0.2411 0.3285 0.027 Uiso 1 1 calc R
H9B H 0.3061 0.2001 0.2865 0.027 Uiso 1 1 calc R
C2 C 0.42015(13) 0.06427(6) 0.50100(12) 0.0184(3) Uani 1 1 d .
C13 C 0.48314(15) 0.29040(7) 0.81740(13) 0.0292(3) Uani 1 1 d .
H13 H 0.5446 0.3198 0.8709 0.035 Uiso 1 1 calc R
C3 C 0.23160(13) 0.01538(6) 0.36031(13) 0.0213(3) Uani 1 1 d .
C7 C 0.48854(14) 0.12838(7) 0.21734(12) 0.0240(3) Uani 1 1 d .
H7 H 0.5435 0.1567 0.1868 0.029 Uiso 1 1 calc R
C14 C 0.47932(15) 0.22054(7) 0.86342(12) 0.0265(3) Uani 1 1 d .
H14 H 0.4381 0.2205 0.9320 0.032 Uiso 1 1 calc R
C1 C 0.26611(14) -0.00589(7) 0.58889(13) 0.0241(3) Uani 1 1 d .
H1A H 0.3502 -0.0153 0.6568 0.029 Uiso 1 1 calc R
H1B H 0.2190 -0.0479 0.5612 0.029 Uiso 1 1 calc R
C12 C 0.40732(15) 0.31419(7) 0.70789(13) 0.0274(3) Uani 1 1 d .
H12 H 0.4234 0.3576 0.6867 0.033 Uiso 1 1 calc R
C15 C 0.62556(16) 0.19130(9) 0.90976(15) 0.0392(4) Uani 1 1 d .
H15A H 0.6211 0.1467 0.9392 0.059 Uiso 1 1 calc R
H15B H 0.6822 0.2182 0.9769 0.059 Uiso 1 1 calc R
H15C H 0.6654 0.1906 0.8423 0.059 Uiso 1 1 calc R
C16 C 0.19085(13) 0.16261(7) 0.60631(12) 0.0220(3) Uani 1 1 d .
C4 C 0.32377(14) 0.03089(7) 0.17828(12) 0.0242(3) Uani 1 1 d .
H4 H 0.3683 -0.0130 0.1951 0.029 Uiso 1 1 calc R
C5 C 0.18831(16) 0.02492(8) 0.07126(14) 0.0356(4) Uani 1 1 d .
H5A H 0.1289 -0.0071 0.0930 0.053 Uiso 1 1 calc R
H5B H 0.2080 0.0106 -0.0033 0.053 Uiso 1 1 calc R
H5C H 0.1426 0.0675 0.0566 0.053 Uiso 1 1 calc R
C10 C 0.32050(13) 0.26823(6) 0.48801(12) 0.0201(3) Uani 1 1 d .
C17 C 0.35697(14) 0.11490(7) 0.77005(12) 0.0232(3) Uani 1 1 d .
N7 N 0.04622(16) 0.20295(7) 0.13114(13) 0.0417(3) Uani 1 1 d .
C20 C -0.01187(16) 0.16271(8) 0.16747(13) 0.0313(3) Uani 1 1 d .
C19 C -0.08364(18) 0.11157(8) 0.21576(16) 0.0379(4) Uani 1 1 d .
H19A H -0.0443 0.0688 0.2086 0.057 Uiso 1 1 calc R
H19B H -0.1805 0.1117 0.1684 0.057 Uiso 1 1 calc R
H19C H -0.0735 0.1205 0.3022 0.057 Uiso 1 1 calc R

loop_
_atom_site_aniso_label
_atom_site_aniso_U_11
_atom_site_aniso_U_22
_atom_site_aniso_U_33
_atom_site_aniso_U_23
_atom_site_aniso_U_13
_atom_site_aniso_U_12
O3 0.0265(5) 0.0196(5) 0.0194(5) 0.0009(4) 0.0096(4) 0.0024(4)
O4 0.0231(5) 0.0256(5) 0.0268(5) 0.0064(4) 0.0086(4) 0.0052(4)
O1 0.0231(5) 0.0244(5) 0.0187(5) -0.0005(4) 0.0055(4) 0.0010(4)
O6 0.0444(6) 0.0285(6) 0.0203(5) 0.0050(4) 0.0122(4) 0.0085(5)
O5 0.0221(5) 0.0325(6) 0.0298(6) 0.0006(4) 0.0052(5) 0.0021(4)
O2 0.0231(5) 0.0257(5) 0.0336(6) -0.0031(4) 0.0070(4) -0.0054(4)
N2 0.0182(5) 0.0214(6) 0.0168(5) -0.0018(4) 0.0043(4) -0.0029(4)
N4 0.0259(6) 0.0212(6) 0.0237(6) 0.0004(5) 0.0121(5) -0.0002(5)
N1 0.0210(6) 0.0198(6) 0.0214(6) 0.0005(4) 0.0091(5) -0.0006(4)
N5 0.0212(6) 0.0216(6) 0.0221(6) 0.0025(5) 0.0062(5) 0.0034(5)
N3 0.0194(5) 0.0223(6) 0.0187(6) -0.0028(4) 0.0039(4) -0.0027(4)
C11 0.0251(7) 0.0189(7) 0.0258(7) 0.0024(5) 0.0110(6) 0.0050(5)
N6 0.0267(6) 0.0231(6) 0.0181(6) 0.0002(4) 0.0053(5) 0.0041(5)
C6 0.0289(7) 0.0300(8) 0.0184(7) 0.0015(6) 0.0097(6) 0.0049(6)
C18 0.0303(7) 0.0239(8) 0.0319(8) 0.0004(6) 0.0175(6) -0.0041(6)
C8 0.0188(6) 0.0223(7) 0.0206(7) -0.0004(5) 0.0073(5) -0.0035(5)
C9 0.0283(7) 0.0228(7) 0.0184(7) 0.0004(5) 0.0094(6) -0.0012(6)
C2 0.0195(7) 0.0166(6) 0.0204(7) -0.0008(5) 0.0079(6) 0.0034(5)
C13 0.0330(8) 0.0294(8) 0.0267(8) -0.0085(6) 0.0115(6) -0.0052(6)
C3 0.0194(7) 0.0181(7) 0.0269(7) -0.0015(5) 0.0078(6) 0.0022(5)
C7 0.0266(7) 0.0259(7) 0.0222(7) 0.0029(6) 0.0116(6) 0.0016(6)
C14 0.0294(8) 0.0308(8) 0.0191(7) -0.0044(6) 0.0071(6) 0.0002(6)
C1 0.0279(7) 0.0206(7) 0.0268(7) 0.0025(6) 0.0129(6) -0.0017(6)
C12 0.0353(8) 0.0227(7) 0.0284(8) -0.0035(6) 0.0159(6) -0.0020(6)
C15 0.0313(8) 0.0451(10) 0.0355(9) -0.0005(7) 0.0017(7) 0.0025(7)
C16 0.0200(7) 0.0257(7) 0.0234(7) -0.0002(6) 0.0114(6) 0.0019(6)
C4 0.0277(7) 0.0243(7) 0.0200(7) -0.0046(5) 0.0063(6) 0.0008(6)
C5 0.0348(8) 0.0461(9) 0.0224(8) -0.0081(7) 0.0034(6) -0.0039(7)
C10 0.0154(6) 0.0195(7) 0.0245(7) -0.0002(6) 0.0047(5) -0.0009(5)
C17 0.0304(7) 0.0246(7) 0.0187(7) 0.0008(6) 0.0134(6) 0.0049(6)
N7 0.0546(9) 0.0353(8) 0.0349(8) 0.0055(6) 0.0135(7) 0.0029(7)
C20 0.0389(8) 0.0290(8) 0.0236(8) -0.0012(6) 0.0062(7) 0.0084(7)
C19 0.0438(9) 0.0321(9) 0.0411(9) -0.0029(7) 0.0177(7) 0.0007(7)

loop_
_atom_type_symbol
_atom_type_description
_atom_type_scat_dispersion_real
_atom_type_scat_dispersion_imag
_atom_type_scat_source
C C 0.0181 0.0091 'International Tables Vol C Tables 4.2.6.8 and 6.1.1.4'
H H 0.0000 0.0000 'International Tables Vol C Tables 4.2.6.8 and 6.1.1.4'
N N 0.0311 0.0180 'International Tables Vol C Tables 4.2.6.8 and 6.1.1.4'
O O 0.0492 0.0322 'International Tables Vol C Tables 4.2.6.8 and 6.1.1.4'

loop_
_geom_angle_atom_site_label_1
_geom_angle_atom_site_label_2
_geom_angle_atom_site_label_3
_geom_angle
C10 O3 C9 114.10(10)
C2 N2 N3 110.43(10)
C2 N2 C8 125.33(11)
N3 N2 C8 116.45(10)
C16 N4 C17 111.12(11)
C16 N4 C18 124.56(12)
C17 N4 C18 124.07(12)
C3 N1 C2 111.29(11)
C3 N1 C1 124.86(11)
C2 N1 C1 123.71(11)
C16 N5 N6 108.24(10)
C16 N5 C11 122.17(11)
N6 N5 C11 119.65(10)
C3 N3 N2 105.94(10)
C3 N3 C4 121.28(11)
N2 N3 C4 111.34(10)
N5 C11 C12 109.70(11)
N5 C11 C10 114.82(11)
C12 C11 C10 112.44(11)
C17 N6 N5 106.95(10)
C17 N6 C14 124.79(11)
N5 N6 C14 117.42(11)
C7 C6 C4 125.64(12)
N4 C18 C1 111.21(11)
N2 C8 C7 107.21(11)
N2 C8 C9 114.09(10)
C7 C8 C9 109.45(11)
O3 C9 C8 108.88(10)
O1 C2 N2 127.58(12)
O1 C2 N1 127.53(12)
N2 C2 N1 104.86(11)
C12 C13 C14 126.08(13)
O2 C3 N1 126.20(12)
O2 C3 N3 127.16(13)
N1 C3 N3 106.62(11)
C6 C7 C8 121.98(12)
N6 C14 C13 108.56(11)
N6 C14 C15 109.30(12)
C13 C14 C15 110.64(13)
N1 C1 C18 111.21(11)
C13 C12 C11 122.84(13)
O5 C16 N5 126.60(13)
O5 C16 N4 128.13(13)
N5 C16 N4 105.27(11)
N3 C4 C6 108.17(11)
N3 C4 C5 110.13(11)
C6 C4 C5 110.70(12)
O4 C10 O3 125.05(12)
O4 C10 C11 121.44(12)
O3 C10 C11 113.51(11)
O6 C17 N6 128.38(13)
O6 C17 N4 125.83(13)
N6 C17 N4 105.79(11)
N7 C20 C19 178.96(17)

loop_
_geom_bond_atom_site_label_1
_geom_bond_atom_site_label_2
_geom_bond_distance
O3 C10 1.3343(16)
O3 C9 1.4571(16)
O4 C10 1.2024(16)
O1 C2 1.2165(16)
O6 C17 1.2179(17)
O5 C16 1.2190(17)
O2 C3 1.2195(17)
N2 C2 1.3620(17)
N2 N3 1.4238(16)
N2 C8 1.4505(17)
N4 C16 1.3789(18)
N4 C17 1.3903(19)
N4 C18 1.4561(18)
N1 C3 1.3802(18)
N1 C2 1.3929(17)
N1 C1 1.4565(17)
N5 C16 1.3681(18)
N5 N6 1.4235(16)
N5 C11 1.4477(18)
N3 C3 1.3866(18)
N3 C4 1.4912(17)
C11 C12 1.503(2)
C11 C10 1.5344(19)
N6 C17 1.3697(19)
N6 C14 1.4680(18)
C6 C7 1.324(2)
C6 C4 1.505(2)
C18 C1 1.5222(19)
C8 C7 1.5057(18)
C8 C9 1.5204(19)
C13 C12 1.321(2)
C13 C14 1.498(2)
C14 C15 1.526(2)
C4 C5 1.524(2)
N7 C20 1.144(2)
C20 C19 1.453(2)

loop_
_geom_torsion_atom_site_label_1
_geom_torsion_atom_site_label_2
_geom_torsion_atom_site_label_3
_geom_torsion_atom_site_label_4
_geom_torsion
C2 N2 N3 C3 -8.83(13)
C8 N2 N3 C3 -159.80(10)
C2 N2 N3 C4 -142.56(11)
C8 N2 N3 C4 66.46(13)
C16 N5 C11 C12 -174.55(11)
N6 N5 C11 C12 -32.96(15)
C16 N5 C11 C10 -46.80(16)
N6 N5 C11 C10 94.80(14)
C16 N5 N6 C17 -16.98(13)
C11 N5 N6 C17 -163.36(11)
C16 N5 N6 C14 -163.09(11)
C11 N5 N6 C14 50.53(15)
C16 N4 C18 C1 109.06(14)
C17 N4 C18 C1 -64.69(16)
C2 N2 C8 C7 164.88(11)
N3 N2 C8 C7 -48.99(14)
C2 N2 C8 C9 -73.77(16)
N3 N2 C8 C9 72.36(14)
C10 O3 C9 C8 174.99(10)
N2 C8 C9 O3 56.63(14)
C7 C8 C9 O3 176.73(10)
N3 N2 C2 O1 -177.23(12)
C8 N2 C2 O1 -29.4(2)
N3 N2 C2 N1 4.66(13)
C8 N2 C2 N1 152.49(11)
C3 N1 C2 O1 -176.80(12)
C1 N1 C2 O1 -0.9(2)
C3 N1 C2 N2 1.30(14)
C1 N1 C2 N2 177.21(11)
C2 N1 C3 O2 174.41(12)
C1 N1 C3 O2 -1.4(2)
C2 N1 C3 N3 -6.78(14)
C1 N1 C3 N3 177.36(11)
N2 N3 C3 O2 -172.03(12)
C4 N3 C3 O2 -43.98(19)
N2 N3 C3 N1 9.18(13)
C4 N3 C3 N1 137.23(11)
C4 C6 C7 C8 2.6(2)
N2 C8 C7 C6 14.42(17)
C9 C8 C7 C6 -109.81(15)
C17 N6 C14 C13 -173.93(12)
N5 N6 C14 C13 -34.43(15)
C17 N6 C14 C15 65.30(17)
N5 N6 C14 C15 -155.21(12)
C12 C13 C14 N6 8.79(19)
C12 C13 C14 C15 128.73(15)
C3 N1 C1 C18 -93.40(15)
C2 N1 C1 C18 91.24(15)
N4 C18 C1 N1 -55.71(15)
C14 C13 C12 C11 4.8(2)
N5 C11 C12 C13 6.22(18)
C10 C11 C12 C13 -122.86(14)
N6 N5 C16 O5 -166.37(12)
C11 N5 C16 O5 -21.0(2)
N6 N5 C16 N4 13.91(13)
C11 N5 C16 N4 159.27(11)
C17 N4 C16 O5 174.13(12)
C18 N4 C16 O5 -0.3(2)
C17 N4 C16 N5 -6.15(14)
C18 N4 C16 N5 179.39(11)
C3 N3 C4 C6 -167.33(11)
N2 N3 C4 C6 -41.72(14)
C3 N3 C4 C5 71.57(16)
N2 N3 C4 C5 -162.82(11)
C7 C6 C4 N3 10.83(19)
C7 C6 C4 C5 131.58(15)
C9 O3 C10 O4 -3.29(18)
C9 O3 C10 C11 176.05(10)
N5 C11 C10 O4 150.75(12)
C12 C11 C10 O4 -82.88(15)
N5 C11 C10 O3 -28.62(15)
C12 C11 C10 O3 97.75(13)
N5 N6 C17 O6 -166.63(13)
C14 N6 C17 O6 -23.7(2)
N5 N6 C17 N4 12.63(13)
C14 N6 C17 N4 155.56(12)
C16 N4 C17 O6 174.99(12)
C18 N4 C17 O6 -10.5(2)
C16 N4 C17 N6 -4.29(14)
C18 N4 C17 N6 170.20(11)
